data_2006490
loop_
_publ_author_name
'Weitze, Achim'
'Blaschette, Armand'
'Jones, Peter G.'

_publ_section_title
;
 Polysulfonylamines. LXXXVI. Silver(I)
 Bis(4-fluorobenzenesulfonyl)amide Monohydrate
;
_journal_issue 9
_journal_name_full 'Acta Crystallographica Section C'
_journal_page_first 1195
_journal_page_last 1197
_journal_paper_doi 10.1107/S0108270197005672
_journal_volume 53
_journal_year 1997
_chemical_formula_sum 'C12 H10 Ag F2 N O5 S2'
_chemical_formula_weight 458.20
_chemical_name_systematic
;
 Silver(I) Di(4-fluorobenzenesulfonyl)amide Monohydrate
;
_space_group_IT_number 14
_symmetry_cell_setting monoclinic
_symmetry_space_group_name_Hall '-P 2ybc'
_symmetry_space_group_name_H-M 'P 1 21/c 1'
_audit_creation_method SHELXL
_cell_angle_alpha 90.00
_cell_angle_beta 97.750(8)
_cell_angle_gamma 90.00
_cell_formula_units_Z 4
_cell_length_a 6.0389(4)
_cell_length_b 32.772(3)
_cell_length_c 7.3695(8)
_cell_measurement_reflns_used 63
_cell_measurement_temperature 173(2)
_cell_measurement_theta_max 12.5
_cell_measurement_theta_min 5
_cell_volume 1445.2(2)
_computing_cell_refinement XSCANS
_computing_data_collection 'XSCANS (Fait, 1991)'
_computing_data_reduction XSCANS
_computing_molecular_graphics 'XP (Siemens, 1994b)'
_computing_publication_material SHELXL93
_computing_structure_refinement 'SHELXL93 (Sheldrick, 1993)'
_computing_structure_solution 'SHELXS86 (Sheldrick, 1990)'
_diffrn_ambient_temperature 173(2)
_diffrn_measurement_device 'Siemens P4'
_diffrn_measurement_method '\w scans'
_diffrn_radiation_monochromator graphite
_diffrn_radiation_source 'fine-focus sealed tube'
_diffrn_radiation_type MoK\a
_diffrn_radiation_wavelength 0.71073
_diffrn_reflns_av_R_equivalents 0.0183
_diffrn_reflns_av_sigmaI/netI 0.0236
_diffrn_reflns_limit_h_max 7
_diffrn_reflns_limit_h_min -7
_diffrn_reflns_limit_k_max 42
_diffrn_reflns_limit_k_min -2
_diffrn_reflns_limit_l_max 2
_diffrn_reflns_limit_l_min -9
_diffrn_reflns_number 4065
_diffrn_reflns_theta_max 27.50
_diffrn_reflns_theta_min 3.05
_diffrn_standards_decay_% 2
_diffrn_standards_interval_count 247
_diffrn_standards_number 3
_exptl_absorpt_coefficient_mu 1.731
_exptl_absorpt_correction_T_max 0.707
_exptl_absorpt_correction_T_min 0.657
_exptl_absorpt_correction_type '\y scans (XEMP; Siemens, 1994a)'
_exptl_crystal_colour 'colourless (some discoloration to grey)'
_exptl_crystal_density_diffrn 2.106
_exptl_crystal_density_method 'not measured'
_exptl_crystal_description prism
_exptl_crystal_F_000 904
_exptl_crystal_size_max 0.6
_exptl_crystal_size_mid 0.2
_exptl_crystal_size_min 0.2
_refine_diff_density_max 0.860
_refine_diff_density_min -0.895
_refine_ls_extinction_method none
_refine_ls_goodness_of_fit_all 1.045
_refine_ls_goodness_of_fit_obs 1.113
_refine_ls_hydrogen_treatment mixed
_refine_ls_matrix_type full
_refine_ls_number_parameters 216
_refine_ls_number_reflns 3317
_refine_ls_number_restraints 1
_refine_ls_restrained_S_all 1.045
_refine_ls_restrained_S_obs 1.112
_refine_ls_R_factor_all 0.0382
_refine_ls_R_factor_obs .0274
_refine_ls_shift/esd_max 0.001
_refine_ls_shift/esd_mean 0.000
_refine_ls_structure_factor_coef Fsqd
_refine_ls_weighting_details 'w = 1/[\s^2^(Fo^2^)+(0.0302P)^2^+1.4445P] where P=(Fo^2^+2Fc^2^)/3'
_refine_ls_weighting_scheme calc
_refine_ls_wR_factor_all 0.0661
_refine_ls_wR_factor_obs .0628
_reflns_number_observed 2687
_reflns_number_total 3317
_reflns_observed_criterion >2sigma(I)
_cod_data_source_file fg1325.cif
_cod_data_source_block silbi
_cod_original_sg_symbol_H-M 'P 21/c'
_cod_database_code 2006490

loop_
_symmetry_equiv_pos_as_xyz
'x, y, z'
'-x, y+1/2, -z+1/2'
'-x, -y, -z'
'x, -y-1/2, z-1/2'

loop_
_atom_site_aniso_label
_atom_site_aniso_U_11
_atom_site_aniso_U_22
_atom_site_aniso_U_33
_atom_site_aniso_U_12
_atom_site_aniso_U_13
_atom_site_aniso_U_23
Ag .03187(13) .02449(12) .02625(12) .01067(9) .00610(8) .00637(9)
S1 .0144(3) .0178(3) .0184(3) -.0001(2) .0025(2) .0014(2)
S2 .0195(3) .0142(3) .0150(3) -.0001(2) -.0001(2) .0005(2)
N .0196(11) .0138(10) .0166(11) .0022(8) .0021(9) .0029(8)
O1 .0141(9) .0344(11) .0300(11) .0058(8) .0016(8) -.0010(9)
O2 .0246(10) .0228(9) .0208(10) -.0049(8) .0032(8) .0055(8)
O3 .0308(11) .0202(9) .0200(10) .0018(8) .0080(8) -.0019(8)
O4 .0230(10) .0207(9) .0258(10) -.0027(8) -.0072(8) .0040(8)
O1w .0196(10) .0206(10) .0311(11) .0004(8) .0043(8) -.0014(9)
C11 .0197(12) .0182(12) .0159(12) -.0009(10) .0042(10) -.0003(10)
C12 .0300(15) .0224(13) .0218(14) .0051(12) .0058(12) .0013(11)
C13 .050(2) .0174(13) .0277(16) .0017(13) .0114(15) -.0007(12)
C14 .0461(19) .0269(15) .0211(15) -.0146(14) .0049(14) -.0030(12)
C15 .0258(15) .0331(16) .0224(15) -.0071(12) -.0004(12) -.0006(12)
C16 .0220(14) .0241(14) .0186(13) .0006(11) .0048(11) .0013(11)
F1 .0676(15) .0364(11) .0423(12) -.0244(10) -.0017(11) -.0104(9)
C21 .0200(13) .0133(11) .0152(12) .0000(10) .0019(10) .0014(10)
C22 .0207(13) .0200(13) .0213(13) .0011(10) .0007(11) .0025(11)
C23 .0286(15) .0200(13) .0290(15) .0064(11) .0043(12) .0028(12)
C24 .0337(16) .0144(13) .0294(16) -.0049(11) .0055(13) -.0019(11)
C25 .0206(14) .0239(14) .0310(16) -.0064(11) .0013(12) -.0010(12)
C26 .0182(13) .0187(13) .0230(14) .0011(10) .0033(11) .0012(11)
F2 .0456(12) .0161(9) .0623(14) -.0056(8) .0010(10) -.0071(9)

loop_
_atom_site_label
_atom_site_fract_x
_atom_site_fract_y
_atom_site_fract_z
_atom_site_U_iso_or_equiv
_atom_site_thermal_displace_type
_atom_site_calc_flag
_atom_site_refinement_flags
_atom_site_occupancy
_atom_site_disorder_group
_atom_site_type_symbol
Ag .20375(4) .751086(7) .51278(3) .02734(8) Uani d . 1 . Ag
S1 .54682(10) .679717(19) .38773(9) .01685(13) Uani d . 1 . S
S2 .45679(11) .671784(19) .75065(9) .01647(13) Uani d . 1 . S
N .4166(4) .69357(6) .5533(3) .0167(4) Uani d . 1 . N
O1 .7684(3) .66471(6) .4467(3) .0263(4) Uani d . 1 . O
O2 .5258(3) .71383(6) .2616(3) .0227(4) Uani d . 1 . O
O3 .2855(3) .68797(6) .8488(3) .0233(4) Uani d . 1 . O
O4 .6853(3) .67492(6) .8365(3) .0241(4) Uani d . 1 . O
O1w -.0695(3) .74576(6) .7256(3) .0237(4) Uani d D 1 . O
H01 -.194(6) .7592(12) .718(6) .053(13) Uiso d D 1 . H
H02 -.118(7) .7209(10) .732(6) .057(13) Uiso d D 1 . H
C11 .3888(4) .63931(8) .2778(4) .0178(5) Uani d . 1 . C
C12 .4845(5) .60134(8) .2627(4) .0245(6) Uani d . 1 . C
H12 .6365 .5967 .3107 .029 Uiso calc R 1 . H
C13 .3553(6) .56987(9) .1760(4) .0313(7) Uani d . 1 . C
H13 .4177 .5436 .1625 .038 Uiso calc R 1 . H
C14 .1360(6) .57778(9) .1109(4) .0313(7) Uani d . 1 . C
C15 .0377(5) .61518(9) .1248(4) .0274(6) Uani d . 1 . C
H15 -.1151 .6194 .0782 .033 Uiso calc R 1 . H
C16 .1656(5) .64654(9) .2081(4) .0214(6) Uani d . 1 . C
H16 .1024 .6729 .2179 .026 Uiso calc R 1 . H
F1 .0087(4) .54683(6) .0301(3) .0496(6) Uani d . 1 . F
C21 .3983(4) .61937(7) .7143(3) .0162(5) Uani d . 1 . C
C22 .5697(5) .59110(8) .7445(4) .0209(5) Uani d . 1 . C
H22 .7183 .5997 .7853 .025 Uiso calc R 1 . H
C23 .5221(5) .54981(9) .7147(4) .0258(6) Uani d . 1 . C
H23 .6360 .5297 .7374 .031 Uiso calc R 1 . H
C24 .3061(5) .53904(8) .6515(4) .0257(6) Uani d . 1 . C
C25 .1326(5) .56675(9) .6182(4) .0253(6) Uani d . 1 . C
H25 -.0148 .5580 .5742 .030 Uiso calc R 1 . H
C26 .1802(4) .60768(8) .6508(4) .0199(5) Uani d . 1 . C
H26 .0650 .6275 .6300 .024 Uiso calc R 1 . H
F2 .2593(3) .49886(5) .6201(3) .0419(5) Uani d . 1 . F

loop_
_atom_type_symbol
_atom_type_description
_atom_type_scat_dispersion_real
_atom_type_scat_dispersion_imag
_atom_type_scat_source
C C 0.0033 0.0016 'International Tables Vol C Tables 4.2.6.8 and 6.1.1.4'
H H 0.0000 0.0000 'International Tables Vol C Tables 4.2.6.8 and 6.1.1.4'
N N 0.0061 0.0033 'International Tables Vol C Tables 4.2.6.8 and 6.1.1.4'
O O 0.0106 0.0060 'International Tables Vol C Tables 4.2.6.8 and 6.1.1.4'
F F 0.0171 0.0103 'International Tables Vol C Tables 4.2.6.8 and 6.1.1.4'
S S 0.1246 0.1234 'International Tables Vol C Tables 4.2.6.8 and 6.1.1.4'
Ag Ag -0.8971 1.1015 'International Tables Vol C Tables 4.2.6.8 and 6.1.1.4'

loop_
_geom_angle_atom_site_label_1
_geom_angle_atom_site_label_2
_geom_angle_atom_site_label_3
_geom_angle_site_symmetry_1
_geom_angle_site_symmetry_3
_geom_angle
_geom_angle_publ_flag
N Ag O3 . 4_575 126.79(7) y
N Ag O1w . . 106.02(7) y
O3 Ag O1w 4_575 . 125.69(7) y
N Ag O1w . 4_575 116.15(7) y
O3 Ag O1w 4_575 4_575 72.50(7) y
O1w Ag O1w . 4_575 96.95(7) y
N Ag O2 . 4_576 85.56(7) y
O3 Ag O2 4_575 4_576 79.26(6) y
O1w Ag O2 . 4_576 94.63(6) y
O1w Ag O2 4_575 4_576 151.14(6) y
O1 S1 O2 . . 117.09(12) ?
O1 S1 N . . 113.54(12) ?
O2 S1 N . . 105.08(12) ?
O1 S1 C11 . . 107.81(13) ?
O2 S1 C11 . . 106.84(12) ?
N S1 C11 . . 105.76(12) ?
O3 S2 O4 . . 117.55(12) ?
O3 S2 N . . 105.03(12) ?
O4 S2 N . . 112.58(12) ?
O3 S2 C21 . . 106.95(12) ?
O4 S2 C21 . . 107.21(12) ?
N S2 C21 . . 106.96(12) ?
S1 N S2 . . 122.16(13) y
S1 N Ag . . 117.42(11) y
S2 N Ag . . 119.95(12) y
S1 O2 Ag . 4_575 138.26(11) y
S2 O3 Ag . 4_576 139.74(12) y
Ag O1w Ag . 4_576 96.60(7) y
C12 C11 C16 . . 121.1(3) ?
C12 C11 S1 . . 120.4(2) ?
C16 C11 S1 . . 118.5(2) ?
C11 C12 C13 . . 119.2(3) ?
C14 C13 C12 . . 118.4(3) ?
F1 C14 C13 . . 118.3(3) ?
F1 C14 C15 . . 118.3(3) ?
C13 C14 C15 . . 123.4(3) ?
C14 C15 C16 . . 118.5(3) ?
C15 C16 C11 . . 119.5(3) ?
C22 C21 C26 . . 121.5(2) ?
C22 C21 S2 . . 119.8(2) ?
C26 C21 S2 . . 118.7(2) ?
C21 C22 C23 . . 119.4(3) ?
C24 C23 C22 . . 118.0(3) ?
F2 C24 C23 . . 118.2(3) ?
F2 C24 C25 . . 118.1(3) ?
C23 C24 C25 . . 123.7(3) ?
C24 C25 C26 . . 118.1(3) ?
C25 C26 C21 . . 119.3(3) ?

loop_
_geom_bond_atom_site_label_1
_geom_bond_atom_site_label_2
_geom_bond_site_symmetry_2
_geom_bond_distance
_geom_bond_publ_flag
Ag N . 2.278(2) y
Ag O3 4_575 2.420(2) y
Ag O1w . 2.432(2) y
Ag O1w 4_575 2.504(2) y
Ag O2 4_576 2.740(2) y
S1 O1 . 1.437(2) y
S1 O2 . 1.448(2) y
S1 N . 1.604(2) y
S1 C11 . 1.764(3) ?
S2 O3 . 1.441(2) y
S2 O4 . 1.442(2) y
S2 N . 1.609(2) y
S2 C21 . 1.767(3) ?
O2 Ag 4_575 2.740(2) ?
O3 Ag 4_576 2.420(2) ?
O1w Ag 4_576 2.504(2) ?
C11 C12 . 1.383(4) ?
C11 C16 . 1.397(4) ?
C12 C13 . 1.395(4) ?
C13 C14 . 1.371(5) ?
C14 F1 . 1.361(3) ?
C14 C15 . 1.372(5) ?
C15 C16 . 1.379(4) ?
C21 C22 . 1.385(4) ?
C21 C26 . 1.391(4) ?
C22 C23 . 1.394(4) ?
C23 C24 . 1.371(4) ?
C24 F2 . 1.360(3) ?
C24 C25 . 1.383(4) ?
C25 C26 . 1.386(4) ?
Ag Ag 4_575 3.6850(10) y
F1 F2 . 4.679(3) y
F1 F1 3_565 3.101(4) y
F1 F2 3_566 3.554(3) y
F2 F2 3_566 3.385(4) y
F1 F2 1_554 3.889(3) y
F2 F2 3_666 3.602(4) y

loop_
_geom_hbond_atom_site_label_D
_geom_hbond_atom_site_label_H
_geom_hbond_atom_site_label_A
_geom_hbond_site_symmetry_A
_geom_hbond_distance_DH
_geom_hbond_distance_HA
_geom_hbond_distance_DA
_geom_hbond_angle_DHA
_geom_hbond_publ_flag
O1w H01 O2 4_476 0.87(3) 1.97(3) 2.823(3) 167(4) y
O1w H02 O4 1_455 0.87(3) 2.12(3) 2.929(3) 153(4) y

loop_
_geom_torsion_atom_site_label_1
_geom_torsion_atom_site_label_2
_geom_torsion_atom_site_label_3
_geom_torsion_atom_site_label_4
_geom_torsion_site_symmetry_1
_geom_torsion_site_symmetry_4
_geom_torsion
O1 S1 N S2 . . -32.0(2)
O2 S1 N S2 . . -161.14(15)
C11 S1 N S2 . . 86.05(17)
O1 S1 N Ag . . 140.15(13)
O2 S1 N Ag . . 10.97(15)
C11 S1 N Ag . . -101.84(14)
O3 S2 N S1 . . -170.73(15)
O4 S2 N S1 . . 60.19(19)
C21 S2 N S1 . . -57.31(19)
O3 S2 N Ag . . 17.35(16)
O4 S2 N Ag . . -111.73(14)
C21 S2 N Ag . . 130.77(13)
O3 Ag N S1 4_575 . -35.87(17)
O1w Ag N S1 . . 157.54(12)
O1w Ag N S1 4_575 . 51.21(15)
O2 Ag N S1 4_576 . -108.92(13)
O3 Ag N S2 4_575 . 136.43(11)
O1w Ag N S2 . . -30.17(15)
O1w Ag N S2 4_575 . -136.50(12)
O2 Ag N S2 4_576 . 63.38(13)
O1 S1 O2 Ag . 4_575 159.27(15)
N S1 O2 Ag . 4_575 -73.69(18)
C11 S1 O2 Ag . 4_575 38.4(2)
O4 S2 O3 Ag . 4_576 48.0(2)
N S2 O3 Ag . 4_576 -78.08(19)
C21 S2 O3 Ag . 4_576 168.49(16)
N Ag O1w Ag . 4_576 64.96(8)
O3 Ag O1w Ag 4_575 4_576 -101.82(8)
O1w Ag O1w Ag 4_575 4_576 -175.24(9)
O2 Ag O1w Ag 4_576 4_576 -21.73(7)
O1 S1 C11 C12 . . 0.4(3)
O2 S1 C11 C12 . . 127.1(2)
N S1 C11 C12 . . -121.4(2)
O1 S1 C11 C16 . . 180.0(2)
O2 S1 C11 C16 . . -53.4(2)
N S1 C11 C16 . . 58.2(2)
C16 C11 C12 C13 . . 0.1(4)
S1 C11 C12 C13 . . 179.6(2)
C11 C12 C13 C14 . . -0.8(4)
C12 C13 C14 F1 . . -178.5(3)
C12 C13 C14 C15 . . 0.7(5)
F1 C14 C15 C16 . . 179.4(3)
C13 C14 C15 C16 . . 0.2(5)
C14 C15 C16 C11 . . -1.0(4)
C12 C11 C16 C15 . . 0.9(4)
S1 C11 C16 C15 . . -178.7(2)
O3 S2 C21 C22 . . -135.5(2)
O4 S2 C21 C22 . . -8.6(3)
N S2 C21 C22 . . 112.4(2)
O3 S2 C21 C26 . . 46.2(2)
O4 S2 C21 C26 . . 173.1(2)
N S2 C21 C26 . . -65.9(2)
C26 C21 C22 C23 . . -1.5(4)
S2 C21 C22 C23 . . -179.7(2)
C21 C22 C23 C24 . . 1.6(4)
C22 C23 C24 F2 . . 179.2(3)
C22 C23 C24 C25 . . -0.9(5)
F2 C24 C25 C26 . . 179.8(3)
C23 C24 C25 C26 . . -0.1(5)
C24 C25 C26 C21 . . 0.3(4)
C22 C21 C26 C25 . . 0.5(4)
S2 C21 C26 C25 . . 178.7(2)
